data_7244831
loop_
_publ_author_name
'Hatcher, Lauren E.'
'Coulson, Ben A.'

_publ_section_title
;
 Exploring the influence of polymorphism and chromophore co-ligands on
 linkage isomer photoswitching in [Pd(bpy4dca)(NO2)2]
;
_journal_name_full CrystEngComm
_journal_paper_doi 10.1039/D2CE00213B
_journal_year 2022
_chemical_formula_moiety 'C14 H12 N4 O8 Pd'
_chemical_formula_sum 'C14 H12 N4 O8 Pd'
_chemical_formula_weight 470.68
_chemical_name_systematic
;
Dinitro-(dimethyl 2,2'-bipyridine-4,4'-dicarboxylate)palladium(II)
;
_chemical_properties_physical Light-sensitive,Photo-sensitive
_space_group_crystal_system monoclinic
_space_group_IT_number 14
_space_group_name_Hall '-P 2yn'
_space_group_name_H-M_alt 'P 1 21/n 1'
_atom_sites_solution_hydrogens geom
_audit_creation_method SHELXL-2018/3
_audit_update_record
;
2022-02-14 deposited with the CCDC.	2022-03-25 downloaded from the CCDC.
;
_cell_angle_alpha 90
_cell_angle_beta 94.672(6)
_cell_angle_gamma 90
_cell_formula_units_Z 4
_cell_length_a 8.5713(7)
_cell_length_b 7.7639(5)
_cell_length_c 24.9495(17)
_cell_measurement_reflns_used 2294
_cell_measurement_temperature 209(2)
_cell_measurement_theta_max 27.0330
_cell_measurement_theta_min 3.8210
_cell_volume 1654.8(2)
_computing_cell_refinement 'CrysAlisPro 1.171.40.67a (Rigaku OD, 2019)'
_computing_data_collection 'CrysAlisPro 1.171.40.67a (Rigaku OD, 2019)'
_computing_data_reduction 'CrysAlisPro 1.171.40.67a (Rigaku OD, 2019)'
_computing_structure_refinement 'SHELXL-2018/3 (Sheldrick, 2018)'
_computing_structure_solution 'SHELXT 2018/2 (Sheldrick, 2018)'
_diffrn_ambient_temperature 209(2)
_diffrn_detector_area_resol_mean 10.3795
_diffrn_measured_fraction_theta_full 0.996
_diffrn_measured_fraction_theta_max 0.996
_diffrn_measurement_device_type 'Xcalibur, Atlas, Gemini ultra'
_diffrn_measurement_method '\w scans'
_diffrn_radiation_type MoK\a
_diffrn_radiation_wavelength 0.71073
_diffrn_reflns_av_R_equivalents 0.0757
_diffrn_reflns_av_unetI/netI 0.1157
_diffrn_reflns_Laue_measured_fraction_full 0.996
_diffrn_reflns_Laue_measured_fraction_max 0.996
_diffrn_reflns_limit_h_max 10
_diffrn_reflns_limit_h_min -10
_diffrn_reflns_limit_k_max 9
_diffrn_reflns_limit_k_min -8
_diffrn_reflns_limit_l_max 30
_diffrn_reflns_limit_l_min -31
_diffrn_reflns_number 7263
_diffrn_reflns_point_group_measured_fraction_full 0.996
_diffrn_reflns_point_group_measured_fraction_max 0.996
_diffrn_reflns_theta_full 25.242
_diffrn_reflns_theta_max 26.372
_diffrn_reflns_theta_min 3.546
_diffrn_source 'fine-focus sealed X-ray tube'
_diffrn_source_type 'Enhance (Mo) X-ray Source'
_exptl_absorpt_coefficient_mu 1.176
_exptl_absorpt_correction_T_max 1.00000
_exptl_absorpt_correction_T_min 0.90121
_exptl_absorpt_correction_type multi-scan
_exptl_absorpt_process_details
;
CrysAlisPro 1.171.40.67a (Rigaku Oxford Diffraction, 2019)
Empirical absorption correction using spherical harmonics,
 implemented in SCALE3 ABSPACK scaling algorithm.
;
_exptl_crystal_colour yellow
_exptl_crystal_density_diffrn 1.889
_exptl_crystal_description block
_exptl_crystal_F_000 936
_exptl_crystal_recrystallization_method 'Re-crystallisation from solvent: Acetonitrile/water'
_exptl_crystal_size_max 0.300
_exptl_crystal_size_mid 0.200
_exptl_crystal_size_min 0.100
_refine_diff_density_max 1.361
_refine_diff_density_min -1.341
_refine_diff_density_rms 0.141
_refine_ls_extinction_method none
_refine_ls_goodness_of_fit_ref 1.040
_refine_ls_hydrogen_treatment constr
_refine_ls_matrix_type full
_refine_ls_number_parameters 274
_refine_ls_number_reflns 3382
_refine_ls_number_restraints 284
_refine_ls_restrained_S_all 1.003
_refine_ls_R_factor_all 0.0983
_refine_ls_R_factor_gt 0.0582
_refine_ls_shift/su_max 0.001
_refine_ls_shift/su_mean 0.000
_refine_ls_structure_factor_coef Fsqd
_refine_ls_weighting_details 'w=1/[\s^2^(Fo^2^)+(0.0297P)^2^] where P=(Fo^2^+2Fc^2^)/3'
_refine_ls_weighting_scheme calc
_refine_ls_wR_factor_gt 0.1020
_refine_ls_wR_factor_ref 0.1309
_reflns_Friedel_coverage 0.000
_reflns_number_gt 2129
_reflns_number_total 3382
_reflns_threshold_expression 'I > 2\s(I)'
_cod_data_source_file d2ce00213b3.cif
_cod_data_source_block Poly2_ES-VT-2_230K
_cod_original_sg_symbol_H-M 'P 21/n'
_cod_database_code 7244831
_shelx_shelxl_version_number 2018/3
_shelx_space_group_comment
;
The symmetry employed for this shelxl refinement is uniquely defined
by the following loop, which should always be used as a source of
symmetry information in preference to the above space-group names.
They are only intended as comments.
;

loop_
_space_group_symop_operation_xyz
'x, y, z'
'-x+1/2, y+1/2, -z+1/2'
'-x, -y, -z'
'x-1/2, -y-1/2, z-1/2'

loop_
_atom_site_label
_atom_site_type_symbol
_atom_site_fract_x
_atom_site_fract_y
_atom_site_fract_z
_atom_site_U_iso_or_equiv
_atom_site_adp_type
_atom_site_occupancy
_atom_site_site_symmetry_order
_atom_site_calc_flag
_atom_site_refinement_flags_posn
_atom_site_refinement_flags_adp
_atom_site_refinement_flags_occupancy
_atom_site_disorder_assembly
_atom_site_disorder_group
Pd1 Pd 0.28399(7) 0.55673(6) 0.50669(2) 0.0345(2) Uani 1 1 d D . . . .
O5 O 0.6488(7) 0.9624(6) 0.7356(2) 0.0594(16) Uani 1 1 d . . . . .
O6 O 0.5790(6) 0.7093(5) 0.76865(18) 0.0389(12) Uani 1 1 d . . . . .
O7 O 0.2316(5) -0.0153(5) 0.72184(17) 0.0363(11) Uani 1 1 d . . . . .
O8 O 0.0573(6) -0.1271(6) 0.65982(18) 0.0469(13) Uani 1 1 d . . . . .
N3 N 0.3886(6) 0.6539(6) 0.5766(2) 0.0308(12) Uani 1 1 d . . . . .
N4 N 0.2474(6) 0.3575(6) 0.5571(2) 0.0310(12) Uani 1 1 d . . . . .
C1 C 0.4612(8) 0.8057(8) 0.5828(3) 0.0401(17) Uani 1 1 d . . . . .
H1 H 0.467627 0.876298 0.552476 0.048 Uiso 1 1 calc R U . . .
C2 C 0.5270(8) 0.8636(8) 0.6317(3) 0.0366(16) Uani 1 1 d . . . . .
H2 H 0.578291 0.970600 0.634643 0.044 Uiso 1 1 calc R U . . .
C3 C 0.5157(8) 0.7601(8) 0.6767(3) 0.0315(15) Uani 1 1 d . . . . .
C4 C 0.4400(8) 0.6042(8) 0.6709(3) 0.0313(15) Uani 1 1 d . . . . .
H4 H 0.431382 0.532846 0.700976 0.038 Uiso 1 1 calc R U . . .
C5 C 0.3760(7) 0.5523(7) 0.6203(2) 0.0254(14) Uani 1 1 d . . . . .
C6 C 0.2970(7) 0.3865(8) 0.6090(3) 0.0291(14) Uani 1 1 d . . . . .
C7 C 0.2696(7) 0.2655(8) 0.6486(3) 0.0312(15) Uani 1 1 d . . . . .
H7 H 0.301848 0.288041 0.684831 0.037 Uiso 1 1 calc R U . . .
C8 C 0.1954(8) 0.1134(7) 0.6345(2) 0.0286(14) Uani 1 1 d . . . . .
C9 C 0.1492(8) 0.0848(8) 0.5805(3) 0.0344(16) Uani 1 1 d . . . . .
H9 H 0.100059 -0.019002 0.569521 0.041 Uiso 1 1 calc R U . . .
C10 C 0.1763(8) 0.2102(8) 0.5433(3) 0.0378(17) Uani 1 1 d . . . . .
H10 H 0.143413 0.190889 0.506960 0.045 Uiso 1 1 calc R U . . .
C11 C 0.5887(8) 0.8236(8) 0.7293(3) 0.0349(16) Uani 1 1 d . . . . .
C12 C 0.6588(9) 0.7559(9) 0.8201(3) 0.049(2) Uani 1 1 d . . . . .
H12A H 0.764456 0.793162 0.814866 0.073 Uiso 1 1 calc R U . . .
H12B H 0.662616 0.656785 0.843857 0.073 Uiso 1 1 calc R U . . .
H12C H 0.602586 0.848798 0.836010 0.073 Uiso 1 1 calc R U . . .
C13 C 0.1660(8) -0.0167(8) 0.6776(3) 0.0314(15) Uani 1 1 d . . . . .
C14 C 0.0115(9) -0.2569(9) 0.6976(3) 0.051(2) Uani 1 1 d . . . . .
H14A H -0.065341 -0.333505 0.679664 0.076 Uiso 1 1 calc R U . . .
H14B H -0.033394 -0.200939 0.727562 0.076 Uiso 1 1 calc R U . . .
H14C H 0.102817 -0.322748 0.710909 0.076 Uiso 1 1 calc R U . . .
N1 N 0.3143(8) 0.7669(7) 0.4625(2) 0.041(2) Uani 0.924(13) 1 d D . P A 1
O1 O 0.4178(9) 0.7741(9) 0.4327(3) 0.097(3) Uani 0.924(13) 1 d D . P A 1
O2 O 0.2294(12) 0.8905(13) 0.4652(5) 0.079(2) Uani 0.924(13) 1 d D . P A 1
O1A O 0.382(10) 0.740(9) 0.464(4) 0.097(3) Uani 0.076(13) 1 d D . P A 2
N1A N 0.318(9) 0.889(9) 0.452(3) 0.041(2) Uani 0.076(13) 1 d D . P A 2
O2A O 0.187(13) 0.880(19) 0.474(6) 0.079(2) Uani 0.076(13) 1 d D . P A 2
N2 N 0.1753(7) 0.4512(8) 0.4404(2) 0.0359(17) Uani 0.671(10) 1 d D . P A 3
O3 O 0.2513(9) 0.4311(11) 0.4004(3) 0.053(2) Uani 0.671(10) 1 d D . P A 3
O4 O 0.0386(9) 0.4108(14) 0.4372(4) 0.057(3) Uani 0.671(10) 1 d D . P A 3
N2A N 0.1753(7) 0.4512(8) 0.4404(2) 0.0359(17) Uani 0.213(9) 1 d D . P A 4
O3A O 0.218(3) 0.321(2) 0.4210(9) 0.053(2) Uani 0.213(9) 1 d D . P A 4
O4A O 0.058(2) 0.518(4) 0.4202(12) 0.057(3) Uani 0.213(9) 1 d D . P A 4
O3B O 0.263(5) 0.425(5) 0.4373(10) 0.053(2) Uani 0.117(9) 1 d D . P A 5
O4B O 0.020(7) 0.512(8) 0.434(2) 0.057(3) Uani 0.117(9) 1 d D . P A 5
N2B N 0.126(4) 0.424(5) 0.4110(17) 0.0359(17) Uani 0.117(9) 1 d D . P A 5

loop_
_atom_site_aniso_label
_atom_site_aniso_U_11
_atom_site_aniso_U_22
_atom_site_aniso_U_33
_atom_site_aniso_U_23
_atom_site_aniso_U_13
_atom_site_aniso_U_12
Pd1 0.0458(4) 0.0364(3) 0.0212(3) 0.0021(2) 0.0017(2) -0.0005(2)
O5 0.083(4) 0.051(3) 0.045(3) -0.012(3) 0.010(3) -0.032(3)
O6 0.047(3) 0.038(3) 0.030(3) -0.007(2) -0.006(2) -0.008(2)
O7 0.041(3) 0.042(3) 0.025(3) 0.005(2) -0.002(2) -0.002(2)
O8 0.064(4) 0.041(3) 0.034(3) 0.007(2) -0.012(3) -0.018(3)
N3 0.035(3) 0.030(3) 0.028(3) 0.004(2) 0.002(2) -0.001(2)
N4 0.038(3) 0.033(3) 0.022(3) -0.002(2) 0.002(2) 0.001(3)
C1 0.052(5) 0.035(4) 0.034(4) 0.005(3) 0.013(3) 0.002(3)
C2 0.045(4) 0.032(4) 0.033(4) -0.007(3) 0.004(3) -0.008(3)
C3 0.027(4) 0.035(3) 0.032(4) -0.007(3) 0.001(3) -0.003(3)
C4 0.035(4) 0.035(3) 0.024(3) -0.004(3) 0.002(3) 0.003(3)
C5 0.023(3) 0.027(3) 0.027(3) 0.001(3) 0.008(3) 0.003(3)
C6 0.029(4) 0.031(3) 0.027(3) 0.000(3) 0.003(3) -0.002(3)
C7 0.035(4) 0.033(3) 0.025(4) 0.000(3) -0.001(3) 0.003(3)
C8 0.033(4) 0.026(3) 0.026(3) 0.000(3) -0.001(3) -0.002(3)
C9 0.049(5) 0.025(3) 0.027(4) -0.009(3) -0.004(3) -0.009(3)
C10 0.049(5) 0.043(4) 0.021(4) -0.001(3) -0.004(3) 0.003(3)
C11 0.035(4) 0.033(3) 0.037(4) -0.004(3) 0.005(3) -0.002(3)
C12 0.058(5) 0.053(4) 0.033(4) -0.012(3) -0.012(4) -0.002(4)
C13 0.033(4) 0.029(3) 0.032(4) 0.003(3) 0.002(3) 0.003(3)
C14 0.067(6) 0.043(4) 0.042(5) 0.009(3) -0.004(4) -0.024(4)
N1 0.049(5) 0.045(4) 0.029(4) 0.005(3) 0.000(3) 0.000(4)
O1 0.078(6) 0.094(5) 0.126(8) 0.061(5) 0.059(5) 0.025(4)
O2 0.109(8) 0.049(4) 0.084(7) 0.018(4) 0.036(6) 0.031(5)
O1A 0.078(6) 0.094(5) 0.126(8) 0.061(5) 0.059(5) 0.025(4)
N1A 0.049(5) 0.045(4) 0.029(4) 0.005(3) 0.000(3) 0.000(4)
O2A 0.109(8) 0.049(4) 0.084(7) 0.018(4) 0.036(6) 0.031(5)
N2 0.031(4) 0.048(4) 0.028(4) -0.005(3) -0.002(3) 0.010(3)
O3 0.047(5) 0.083(6) 0.028(4) -0.010(4) 0.010(4) 0.004(4)
O4 0.042(5) 0.089(8) 0.040(5) -0.012(5) 0.005(4) 0.000(5)
N2A 0.031(4) 0.048(4) 0.028(4) -0.005(3) -0.002(3) 0.010(3)
O3A 0.047(5) 0.083(6) 0.028(4) -0.010(4) 0.010(4) 0.004(4)
O4A 0.042(5) 0.089(8) 0.040(5) -0.012(5) 0.005(4) 0.000(5)
O3B 0.047(5) 0.083(6) 0.028(4) -0.010(4) 0.010(4) 0.004(4)
O4B 0.042(5) 0.089(8) 0.040(5) -0.012(5) 0.005(4) 0.000(5)
N2B 0.031(4) 0.048(4) 0.028(4) -0.005(3) -0.002(3) 0.010(3)

loop_
_atom_type_symbol
_atom_type_description
_atom_type_scat_dispersion_real
_atom_type_scat_dispersion_imag
_atom_type_scat_source
C C 0.0033 0.0016 'International Tables Vol C Tables 4.2.6.8 and 6.1.1.4'
H H 0.0000 0.0000 'International Tables Vol C Tables 4.2.6.8 and 6.1.1.4'
N N 0.0061 0.0033 'International Tables Vol C Tables 4.2.6.8 and 6.1.1.4'
O O 0.0106 0.0060 'International Tables Vol C Tables 4.2.6.8 and 6.1.1.4'
Pd Pd -0.9988 1.0072 'International Tables Vol C Tables 4.2.6.8 and 6.1.1.4'

loop_
_geom_angle_atom_site_label_1
_geom_angle_atom_site_label_2
_geom_angle_atom_site_label_3
_geom_angle
_geom_angle_site_symmetry_1
_geom_angle_site_symmetry_3
_geom_angle_publ_flag
N1 Pd1 N4 174.7(2) . . ?
O1A Pd1 N4 164(3) . . ?
O3B Pd1 N4 98.0(14) . . ?
N2A Pd1 N4 96.6(2) . . ?
N2 Pd1 N4 96.6(2) . . ?
N1 Pd1 N3 95.8(2) . . ?
O1A Pd1 N3 91(3) . . ?
O3B Pd1 N3 158.2(13) . . ?
N2A Pd1 N3 176.8(2) . . ?
N2 Pd1 N3 176.8(2) . . ?
N4 Pd1 N3 80.3(2) . . ?
C11 O6 C12 115.7(5) . . ?
C13 O8 C14 116.9(5) . . ?
C1 N3 C5 119.0(6) . . ?
C1 N3 Pd1 126.5(4) . . ?
C5 N3 Pd1 114.5(4) . . ?
C10 N4 C6 119.7(5) . . ?
C10 N4 Pd1 125.8(4) . . ?
C6 N4 Pd1 114.5(4) . . ?
N3 C1 C2 123.0(6) . . ?
N3 C1 H1 118.5 . . ?
C2 C1 H1 118.5 . . ?
C1 C2 C3 118.4(6) . . ?
C1 C2 H2 120.8 . . ?
C3 C2 H2 120.8 . . ?
C4 C3 C2 119.2(6) . . ?
C4 C3 C11 123.0(6) . . ?
C2 C3 C11 117.8(6) . . ?
C3 C4 C5 119.8(6) . . ?
C3 C4 H4 120.1 . . ?
C5 C4 H4 120.1 . . ?
N3 C5 C4 120.6(6) . . ?
N3 C5 C6 114.9(5) . . ?
C4 C5 C6 124.4(6) . . ?
N4 C6 C7 120.6(6) . . ?
N4 C6 C5 115.6(5) . . ?
C7 C6 C5 123.8(6) . . ?
C8 C7 C6 119.9(6) . . ?
C8 C7 H7 120.0 . . ?
C6 C7 H7 120.0 . . ?
C7 C8 C9 118.4(6) . . ?
C7 C8 C13 119.5(6) . . ?
C9 C8 C13 122.1(5) . . ?
C10 C9 C8 119.3(6) . . ?
C10 C9 H9 120.4 . . ?
C8 C9 H9 120.4 . . ?
N4 C10 C9 122.2(6) . . ?
N4 C10 H10 118.9 . . ?
C9 C10 H10 118.9 . . ?
O5 C11 O6 123.7(6) . . ?
O5 C11 C3 123.9(6) . . ?
O6 C11 C3 112.4(6) . . ?
O6 C12 H12A 109.5 . . ?
O6 C12 H12B 109.5 . . ?
H12A C12 H12B 109.5 . . ?
O6 C12 H12C 109.5 . . ?
H12A C12 H12C 109.5 . . ?
H12B C12 H12C 109.5 . . ?
O7 C13 O8 125.7(6) . . ?
O7 C13 C8 123.8(6) . . ?
O8 C13 C8 110.5(5) . . ?
O8 C14 H14A 109.5 . . ?
O8 C14 H14B 109.5 . . ?
H14A C14 H14B 109.5 . . ?
O8 C14 H14C 109.5 . . ?
H14A C14 H14C 109.5 . . ?
H14B C14 H14C 109.5 . . ?
O1 N1 O2 118.4(7) . . ?
O1 N1 Pd1 120.9(5) . . ?
O2 N1 Pd1 120.7(6) . . ?
N1A O1A Pd1 125(6) . . ?
O1A N1A O2A 102(10) . . ?
O4 N2 O3 118.8(7) . . ?
O4 N2 Pd1 122.9(6) . . ?
O3 N2 Pd1 118.3(6) . . ?
O3A N2A O4A 118(2) . . ?
O3A N2A Pd1 123.1(13) . . ?
O4A N2A Pd1 119.0(18) . . ?
N2B O3B Pd1 117(3) . . ?
O4B N2B O3B 114(5) . . ?

loop_
_geom_bond_atom_site_label_1
_geom_bond_atom_site_label_2
_geom_bond_distance
_geom_bond_site_symmetry_2
_geom_bond_publ_flag
Pd1 N1 1.998(5) . ?
Pd1 O1A 2.002(11) . ?
Pd1 O3B 2.003(10) . ?
Pd1 N2A 2.006(5) . ?
Pd1 N2 2.006(5) . ?
Pd1 N4 2.034(5) . ?
Pd1 N3 2.039(5) . ?
O5 C11 1.199(7) . ?
O6 C11 1.331(8) . ?
O6 C12 1.450(7) . ?
O7 C13 1.197(7) . ?
O8 C13 1.316(8) . ?
O8 C14 1.457(7) . ?
N3 C1 1.336(8) . ?
N3 C5 1.357(7) . ?
N4 C10 1.327(8) . ?
N4 C6 1.349(7) . ?
C1 C2 1.377(9) . ?
C1 H1 0.9400 . ?
C2 C3 1.390(9) . ?
C2 H2 0.9400 . ?
C3 C4 1.375(8) . ?
C3 C11 1.491(8) . ?
C4 C5 1.396(8) . ?
C4 H4 0.9400 . ?
C5 C6 1.471(8) . ?
C6 C7 1.397(8) . ?
C7 C8 1.373(8) . ?
C7 H7 0.9400 . ?
C8 C9 1.390(8) . ?
C8 C13 1.512(8) . ?
C9 C10 1.378(9) . ?
C9 H9 0.9400 . ?
C10 H10 0.9400 . ?
C12 H12A 0.9700 . ?
C12 H12B 0.9700 . ?
C12 H12C 0.9700 . ?
C14 H14A 0.9700 . ?
C14 H14B 0.9700 . ?
C14 H14C 0.9700 . ?
N1 O1 1.204(7) . ?
N1 O2 1.210(8) . ?
O1A N1A 1.299(10) . ?
N1A O2A 1.300(11) . ?
N2 O4 1.209(8) . ?
N2 O3 1.246(7) . ?
N2A O3A 1.190(10) . ?
N2A O4A 1.204(10) . ?
O3B N2B 1.302(10) . ?
O4B N2B 1.300(10) . ?

loop_
_geom_torsion_atom_site_label_1
_geom_torsion_atom_site_label_2
_geom_torsion_atom_site_label_3
_geom_torsion_atom_site_label_4
_geom_torsion
_geom_torsion_site_symmetry_1
_geom_torsion_site_symmetry_2
_geom_torsion_site_symmetry_3
_geom_torsion_site_symmetry_4
_geom_torsion_publ_flag
C5 N3 C1 C2 1.2(10) . . . . ?
Pd1 N3 C1 C2 178.9(5) . . . . ?
N3 C1 C2 C3 -0.8(10) . . . . ?
C1 C2 C3 C4 0.1(10) . . . . ?
C1 C2 C3 C11 179.4(6) . . . . ?
C2 C3 C4 C5 0.1(10) . . . . ?
C11 C3 C4 C5 -179.2(6) . . . . ?
C1 N3 C5 C4 -1.0(9) . . . . ?
Pd1 N3 C5 C4 -179.0(4) . . . . ?
C1 N3 C5 C6 -178.9(6) . . . . ?
Pd1 N3 C5 C6 3.2(7) . . . . ?
C3 C4 C5 N3 0.4(9) . . . . ?
C3 C4 C5 C6 178.0(6) . . . . ?
C10 N4 C6 C7 -2.1(9) . . . . ?
Pd1 N4 C6 C7 175.6(5) . . . . ?
C10 N4 C6 C5 179.3(6) . . . . ?
Pd1 N4 C6 C5 -3.0(7) . . . . ?
N3 C5 C6 N4 -0.1(8) . . . . ?
C4 C5 C6 N4 -177.9(6) . . . . ?
N3 C5 C6 C7 -178.6(6) . . . . ?
C4 C5 C6 C7 3.6(10) . . . . ?
N4 C6 C7 C8 1.8(10) . . . . ?
C5 C6 C7 C8 -179.7(6) . . . . ?
C6 C7 C8 C9 -0.1(10) . . . . ?
C6 C7 C8 C13 -179.9(6) . . . . ?
C7 C8 C9 C10 -1.3(10) . . . . ?
C13 C8 C9 C10 178.6(6) . . . . ?
C6 N4 C10 C9 0.8(10) . . . . ?
Pd1 N4 C10 C9 -176.7(5) . . . . ?
C8 C9 C10 N4 1.0(11) . . . . ?
C12 O6 C11 O5 -5.3(10) . . . . ?
C12 O6 C11 C3 175.1(5) . . . . ?
C4 C3 C11 O5 -176.4(7) . . . . ?
C2 C3 C11 O5 4.3(10) . . . . ?
C4 C3 C11 O6 3.2(9) . . . . ?
C2 C3 C11 O6 -176.1(6) . . . . ?
C14 O8 C13 O7 1.0(10) . . . . ?
C14 O8 C13 C8 -177.6(6) . . . . ?
C7 C8 C13 O7 -16.9(10) . . . . ?
C9 C8 C13 O7 163.3(7) . . . . ?
C7 C8 C13 O8 161.8(6) . . . . ?
C9 C8 C13 O8 -18.1(9) . . . . ?
Pd1 O1A N1A O2A 0(2) . . . . ?
Pd1 O3B N2B O4B 0(2) . . . . ?
